data_4509200
loop_
_publ_author_name
'Tian, Yu-Peng'
'Li, Lin'
'Zhou, Yong-Hong'
'Wang, Peng'
'Zhou, Hong-Ping'
'Wu, Jie-Ying'
'Hu, Zhang-Jun'
'Yang, Jia-Xiang'
'Kong, Lin'
'Xu, Gui-Bao'
'Tao, Xu-Tang'
'Jiang, Min-Hua'

_publ_section_title
;
 Design and Synthesis of Two New Two-Photon Absorbing Pyridine Salts as
 Ligands and Their Rare Earth Complexes
;
_journal_issue 3
_journal_name_full 'Crystal Growth &amp; Design'
_journal_page_first 1499
_journal_paper_doi 10.1021/cg801022h
_journal_volume 9
_journal_year 2009
_chemical_formula_sum 'C102 H116 Ho2 N14 O18'
_chemical_formula_weight 2400.11
_chemical_name_systematic
; 
 ? 
;
_space_group_IT_number 2
_symmetry_space_group_name_Hall '-P 1'
_symmetry_space_group_name_H-M 'P -1'
_atom_sites_solution_hydrogens geom
_atom_sites_solution_primary direct
_atom_sites_solution_secondary difmap
_audit_creation_method SHELXL-97
_cell_angle_alpha 74.279(13)
_cell_angle_beta 71.925(12)
_cell_angle_gamma 76.289(13)
_cell_formula_units_Z 1
_cell_length_a 13.251(10)
_cell_length_b 14.976(12)
_cell_length_c 17.915(14)
_cell_measurement_temperature 298(2)
_cell_volume 3208(4)
_computing_structure_refinement 'SHELXL-97 (Sheldrick, 1997)'
_computing_structure_solution 'SHELXS-97 (Sheldrick, 1990)'
_diffrn_ambient_temperature 298(2)
_diffrn_measured_fraction_theta_full 0.966
_diffrn_measured_fraction_theta_max 0.966
_diffrn_radiation_monochromator graphite
_diffrn_radiation_source 'fine-focus sealed tube'
_diffrn_radiation_type MoK\a
_diffrn_radiation_wavelength 0.71073
_diffrn_reflns_av_R_equivalents 0.0600
_diffrn_reflns_av_sigmaI/netI 0.1307
_diffrn_reflns_limit_h_max 15
_diffrn_reflns_limit_h_min -15
_diffrn_reflns_limit_k_max 14
_diffrn_reflns_limit_k_min -17
_diffrn_reflns_limit_l_max 21
_diffrn_reflns_limit_l_min -21
_diffrn_reflns_number 16530
_diffrn_reflns_theta_full 25.03
_diffrn_reflns_theta_max 25.03
_diffrn_reflns_theta_min 1.64
_exptl_absorpt_coefficient_mu 1.298
_exptl_absorpt_correction_T_max 0.8494
_exptl_absorpt_correction_T_min 0.7373
_exptl_crystal_density_diffrn 1.261
_exptl_crystal_density_method 'not measured'
_exptl_crystal_F_000 1256
_exptl_crystal_size_max 0.25
_exptl_crystal_size_mid 0.21
_exptl_crystal_size_min 0.13
_refine_diff_density_max 1.168
_refine_diff_density_min -0.568
_refine_diff_density_rms 0.089
_refine_ls_extinction_method none
_refine_ls_goodness_of_fit_ref 0.903
_refine_ls_hydrogen_treatment mixed
_refine_ls_matrix_type full
_refine_ls_number_parameters 742
_refine_ls_number_reflns 10957
_refine_ls_number_restraints 31
_refine_ls_restrained_S_all 0.906
_refine_ls_R_factor_all 0.1334
_refine_ls_R_factor_gt 0.0624
_refine_ls_shift/su_max 1.009
_refine_ls_shift/su_mean 0.027
_refine_ls_structure_factor_coef Fsqd
_refine_ls_weighting_details 'calc w=1/[\s^2^(Fo^2^)+(0.0689P)^2^+0.0000P] where P=(Fo^2^+2Fc^2^)/3'
_refine_ls_weighting_scheme calc
_refine_ls_wR_factor_gt 0.1298
_refine_ls_wR_factor_ref 0.1569
_reflns_number_gt 5446
_reflns_number_total 10957
_reflns_threshold_expression >2sigma(I)
_cod_data_source_file cg801022hsup1.cif
_cod_data_source_block 11
_cod_original_cell_volume 3207(4)
_cod_database_code 4509200

loop_
_symmetry_equiv_pos_as_xyz
'x, y, z'
'-x, -y, -z'

loop_
_atom_site_label
_atom_site_type_symbol
_atom_site_fract_x
_atom_site_fract_y
_atom_site_fract_z
_atom_site_U_iso_or_equiv
_atom_site_adp_type
_atom_site_occupancy
_atom_site_symmetry_multiplicity
_atom_site_calc_flag
_atom_site_refinement_flags
Ho1 Ho 0.83259(3) 0.08423(3) 0.98083(2) 0.07168(18) Uani 1 1 d D
N1 N 0.9918(6) 0.3230(5) 0.7252(4) 0.0734(18) Uani 1 1 d .
N2 N 0.7252(7) 0.6569(6) 0.1915(5) 0.102(2) Uani 1 1 d .
N3 N 1.0297(6) -0.0607(5) 0.7413(4) 0.0733(19) Uani 1 1 d .
N4 N 0.6691(7) 0.2589(6) 0.2526(5) 0.096(2) Uani 1 1 d .
N5 N 0.6948(5) 0.1358(6) 0.7298(4) 0.0747(18) Uani 1 1 d .
N6 N 0.3921(9) 0.5280(9) 0.2257(7) 0.139(4) Uani 1 1 d .
N7 N 0.7124(11) 0.9140(7) 0.2927(8) 0.108(3) Uani 1 1 d .
O1 O 0.9755(4) 0.1715(4) 0.9202(3) 0.0820(16) Uani 1 1 d .
O2 O 0.8649(4) 0.2094(4) 0.8425(3) 0.0757(15) Uani 1 1 d .
O3 O 0.9383(5) 0.0130(4) 0.8729(3) 0.0760(15) Uani 1 1 d .
O4 O 1.0752(4) -0.0533(4) 0.9262(3) 0.0787(15) Uani 1 1 d .
O5 O 0.6967(4) 0.0800(4) 0.9353(3) 0.0854(16) Uani 1 1 d .
O6 O 0.5713(6) 0.1530(7) 0.8751(4) 0.166(4) Uani 1 1 d .
O7 O 0.8411(5) -0.0815(4) 1.0288(3) 0.0879(16) Uani 1 1 d D
O8 O 0.6956(5) 0.0573(5) 1.1054(3) 0.106(2) Uani 1 1 d D
O9 O 0.7535(8) 0.2334(5) 1.0095(5) 0.129(2) Uani 1 1 d D
O10 O 0.7839(8) 0.9212(7) 0.2308(6) 0.139(3) Uani 1 1 d .
O11 O 0.6188(8) 0.9512(8) 0.2925(7) 0.170(4) Uani 1 1 d .
O12 O 0.7403(9) 0.8745(6) 0.3552(6) 0.162(3) Uani 1 1 d .
O13 O 0.854(3) 0.413(2) 0.9469(12) 0.432(15) Uani 1 1 d D
O14 O 0.7960(19) 0.8221(12) 0.9390(11) 0.158(7) Uani 0.50 1 d PD
O15 O 0.428(2) 0.0917(18) 0.5030(13) 0.199(9) Uani 0.50 1 d PD
O16 O 0.4811(17) 0.0709(14) 0.1386(12) 0.165(6) Uiso 0.50 1 d PD
O17 O 0.986(3) 0.682(2) 0.896(2) 0.270(13) Uiso 0.50 1 d PD
O18 O 0.1271(19) 0.2315(18) 0.4290(19) 0.246(14) Uani 0.50 1 d PD
O19 O 0.518(3) 0.292(3) 0.042(2) 0.318(17) Uiso 0.50 1 d PD
C1 C 0.9473(7) 0.2168(6) 0.8567(5) 0.071(2) Uani 1 1 d .
C2 C 1.0243(7) 0.2767(7) 0.7983(5) 0.088(3) Uani 1 1 d .
H2A H 1.0310 0.3241 0.8234 0.106 Uiso 1 1 calc R
H2B H 1.0946 0.2380 0.7847 0.106 Uiso 1 1 calc R
C3 C 0.9181(8) 0.3982(8) 0.7219(6) 0.096(3) Uani 1 1 d .
H3 H 0.8884 0.4234 0.7676 0.115 Uiso 1 1 calc R
C4 C 0.8823(8) 0.4418(8) 0.6556(8) 0.117(4) Uani 1 1 d .
H4 H 0.8319 0.4969 0.6552 0.140 Uiso 1 1 calc R
C5 C 0.9234(10) 0.4015(9) 0.5882(7) 0.101(3) Uani 1 1 d .
C6 C 1.0014(10) 0.3258(8) 0.5912(6) 0.102(3) Uani 1 1 d .
H6 H 1.0335 0.2999 0.5461 0.122 Uiso 1 1 calc R
C7 C 1.0337(8) 0.2869(6) 0.6590(6) 0.088(3) Uani 1 1 d .
H7 H 1.0866 0.2335 0.6599 0.105 Uiso 1 1 calc R
C8 C 0.8983(14) 0.4303(12) 0.5066(11) 0.192(9) Uani 1 1 d D
H8 H 0.9331 0.3913 0.4705 0.230 Uiso 1 1 calc R
C9 C 0.8401(11) 0.4960(11) 0.4860(10) 0.162(6) Uani 1 1 d D
H9 H 0.8055 0.5322 0.5243 0.194 Uiso 1 1 calc R
C10 C 0.8108(12) 0.5329(10) 0.4075(7) 0.114(4) Uani 1 1 d .
C11 C 0.7433(9) 0.6124(11) 0.3979(6) 0.131(5) Uani 1 1 d .
H11 H 0.7151 0.6426 0.4408 0.157 Uiso 1 1 calc R
C12 C 0.7120(8) 0.6533(9) 0.3287(7) 0.111(3) Uani 1 1 d .
H12 H 0.6613 0.7082 0.3277 0.133 Uiso 1 1 calc R
C13 C 0.7524(8) 0.6167(7) 0.2606(6) 0.088(3) Uani 1 1 d .
C14 C 0.8280(9) 0.5322(8) 0.2659(7) 0.108(3) Uani 1 1 d .
H14 H 0.8592 0.5041 0.2219 0.130 Uiso 1 1 calc R
C15 C 0.8548(10) 0.4914(8) 0.3403(9) 0.123(4) Uani 1 1 d .
H15 H 0.9032 0.4352 0.3446 0.148 Uiso 1 1 calc R
C16 C 0.6581(9) 0.7466(9) 0.1831(7) 0.133(4) Uani 1 1 d .
H16A H 0.6468 0.7651 0.1302 0.199 Uiso 1 1 calc R
H16B H 0.6922 0.7920 0.1908 0.199 Uiso 1 1 calc R
H16C H 0.5901 0.7431 0.2225 0.199 Uiso 1 1 calc R
C17 C 0.7662(10) 0.6196(10) 0.1224(7) 0.142(5) Uani 1 1 d .
H17A H 0.7369 0.6607 0.0800 0.213 Uiso 1 1 calc R
H17B H 0.7466 0.5587 0.1335 0.213 Uiso 1 1 calc R
H17C H 0.8432 0.6140 0.1061 0.213 Uiso 1 1 calc R
C18 C 1.0257(7) -0.0402(5) 0.8751(4) 0.064(2) Uani 1 1 d .
C19 C 1.0808(6) -0.0927(6) 0.8079(5) 0.075(2) Uani 1 1 d .
H19A H 1.1556 -0.0843 0.7877 0.090 Uiso 1 1 calc R
H19B H 1.0794 -0.1594 0.8293 0.090 Uiso 1 1 calc R
C20 C 1.0516(7) 0.0161(7) 0.6850(5) 0.077(2) Uani 1 1 d .
H20 H 1.1046 0.0468 0.6857 0.093 Uiso 1 1 calc R
C21 C 0.9987(7) 0.0508(6) 0.6268(5) 0.082(2) Uani 1 1 d .
H21 H 1.0144 0.1056 0.5893 0.098 Uiso 1 1 calc R
C22 C 0.9218(7) 0.0057(6) 0.6224(5) 0.069(2) Uani 1 1 d .
C23 C 0.9014(7) -0.0747(7) 0.6797(5) 0.082(2) Uani 1 1 d .
H23 H 0.8510 -0.1079 0.6786 0.098 Uiso 1 1 calc R
C24 C 0.9549(8) -0.1054(7) 0.7379(5) 0.086(3) Uani 1 1 d .
H24 H 0.9392 -0.1594 0.7767 0.103 Uiso 1 1 calc R
C25 C 0.8604(7) 0.0365(7) 0.5615(6) 0.087(3) Uani 1 1 d D
H25 H 0.8113 0.0000 0.5636 0.105 Uiso 1 1 calc R
C26 C 0.8713(7) 0.1133(6) 0.5038(5) 0.082(2) Uani 1 1 d D
H26 H 0.9209 0.1485 0.5031 0.098 Uiso 1 1 calc R
C27 C 0.8144(7) 0.1485(6) 0.4418(5) 0.074(2) Uani 1 1 d .
C28 C 0.8382(7) 0.2290(6) 0.3850(5) 0.080(2) Uani 1 1 d .
H28 H 0.8896 0.2592 0.3888 0.096 Uiso 1 1 calc R
C29 C 0.7911(7) 0.2658(6) 0.3250(5) 0.080(2) Uani 1 1 d .
H29 H 0.8096 0.3210 0.2893 0.096 Uiso 1 1 calc R
C30 C 0.7141(8) 0.2232(7) 0.3142(5) 0.086(3) Uani 1 1 d .
C31 C 0.6891(7) 0.1415(7) 0.3720(6) 0.081(2) Uani 1 1 d .
H31 H 0.6383 0.1104 0.3684 0.097 Uiso 1 1 calc R
C32 C 0.7374(7) 0.1068(6) 0.4328(5) 0.078(2) Uani 1 1 d .
H32 H 0.7180 0.0528 0.4700 0.093 Uiso 1 1 calc R
C33 C 0.6905(10) 0.3410(9) 0.1969(7) 0.123(4) Uani 1 1 d .
H33A H 0.6496 0.3531 0.1583 0.185 Uiso 1 1 calc R
H33B H 0.7659 0.3343 0.1699 0.185 Uiso 1 1 calc R
H33C H 0.6708 0.3924 0.2238 0.185 Uiso 1 1 calc R
C34 C 0.5918(10) 0.2140(8) 0.2412(7) 0.132(5) Uani 1 1 d .
H34A H 0.5687 0.2493 0.1943 0.198 Uiso 1 1 calc R
H34B H 0.5309 0.2115 0.2874 0.198 Uiso 1 1 calc R
H34C H 0.6244 0.1513 0.2343 0.198 Uiso 1 1 calc R
C35 C 0.6601(7) 0.1075(6) 0.8763(5) 0.079(2) Uani 1 1 d .
C36 C 0.7293(7) 0.0806(6) 0.8004(5) 0.088(3) Uani 1 1 d .
H36A H 0.8025 0.0879 0.7939 0.106 Uiso 1 1 calc R
H36B H 0.7295 0.0147 0.8043 0.106 Uiso 1 1 calc R
C37 C 0.7300(8) 0.2160(9) 0.6932(6) 0.097(3) Uani 1 1 d .
H37 H 0.7783 0.2335 0.7125 0.117 Uiso 1 1 calc R
C38 C 0.6993(8) 0.2744(8) 0.6285(6) 0.102(3) Uani 1 1 d .
H38 H 0.7267 0.3300 0.6042 0.123 Uiso 1 1 calc R
C39 C 0.6277(9) 0.2502(10) 0.5998(6) 0.099(3) Uani 1 1 d .
C40 C 0.5911(8) 0.1701(9) 0.6375(7) 0.105(3) Uani 1 1 d .
H40 H 0.5420 0.1513 0.6199 0.126 Uiso 1 1 calc R
C41 C 0.6257(8) 0.1153(8) 0.7024(6) 0.102(3) Uani 1 1 d .
H41 H 0.5980 0.0600 0.7282 0.122 Uiso 1 1 calc R
C42 C 0.5993(9) 0.3259(10) 0.5280(7) 0.131(4) Uani 1 1 d D
H42 H 0.6295 0.3805 0.5099 0.157 Uiso 1 1 calc R
C43 C 0.5347(10) 0.3134(10) 0.4938(8) 0.133(5) Uani 1 1 d D
H43 H 0.5051 0.2585 0.5157 0.159 Uiso 1 1 calc R
C44 C 0.5013(8) 0.3745(9) 0.4245(5) 0.087(3) Uani 1 1 d .
C45 C 0.5305(8) 0.4607(10) 0.3869(7) 0.108(4) Uani 1 1 d .
H45 H 0.5748 0.4838 0.4060 0.129 Uiso 1 1 calc R
C46 C 0.4941(9) 0.5155(8) 0.3189(6) 0.109(3) Uani 1 1 d .
H46 H 0.5139 0.5742 0.2942 0.130 Uiso 1 1 calc R
C47 C 0.4283(8) 0.4808(10) 0.2894(6) 0.095(3) Uani 1 1 d .
C48 C 0.4013(8) 0.3931(10) 0.3302(7) 0.102(3) Uani 1 1 d .
H48 H 0.3581 0.3668 0.3128 0.123 Uiso 1 1 calc R
C49 C 0.4385(8) 0.3447(7) 0.3967(6) 0.099(3) Uani 1 1 d .
H49 H 0.4172 0.2869 0.4234 0.119 Uiso 1 1 calc R
C50 C 0.4309(15) 0.6149(12) 0.1779(9) 0.188(7) Uani 1 1 d .
H50A H 0.3974 0.6398 0.1344 0.281 Uiso 1 1 calc R
H50B H 0.5076 0.6020 0.1566 0.281 Uiso 1 1 calc R
H50C H 0.4131 0.6599 0.2111 0.281 Uiso 1 1 calc R
C51 C 0.3535(13) 0.4827(15) 0.1812(9) 0.225(9) Uani 1 1 d .
H51A H 0.3331 0.5283 0.1369 0.337 Uiso 1 1 calc R
H51B H 0.2921 0.4552 0.2158 0.337 Uiso 1 1 calc R
H51C H 0.4094 0.4344 0.1613 0.337 Uiso 1 1 calc R
H51 H 0.801(5) -0.0969(18) 1.0796(17) 0.080 Uiso 1 1 d D
H52 H 0.635(2) 0.046(5) 1.0993(18) 0.080 Uiso 1 1 d D
H53 H 0.800(4) 0.261(4) 1.020(5) 0.080 Uiso 1 1 d D
H54 H 0.696(4) 0.274(3) 0.999(5) 0.080 Uiso 1 1 d D
H55 H 0.825(6) 0.385(4) 0.922(4) 0.080 Uiso 1 1 d D
H56 H 0.891(5) 0.457(4) 0.910(3) 0.086 Uiso 1 1 d D
H57 H 0.747(7) 0.807(8) 0.922(9) 0.080 Uiso 0.50 1 d PD
H58 H 0.862(7) 0.784(9) 0.924(12) 0.080 Uiso 0.50 1 d PD
H59 H 0.444(10) 0.059(10) 0.550(6) 0.080 Uiso 0.50 1 d PD
H60 H 0.359(5) 0.091(12) 0.506(8) 0.080 Uiso 0.50 1 d PD
H61 H 0.506(10) 0.040(6) 0.098(4) 0.080 Uiso 0.50 1 d PD
H62 H 0.479(11) 0.1332(19) 0.121(6) 0.080 Uiso 0.50 1 d PD
H63 H 1.014(11) 0.623(3) 0.915(7) 0.080 Uiso 0.50 1 d PD
H64 H 0.992(11) 0.720(6) 0.926(7) 0.080 Uiso 0.50 1 d PD
H65 H 0.133(5) 0.280(4) 0.385(4) 0.080 Uiso 1 1 d D
H66 H 0.192(4) 0.196(4) 0.430(5) 0.080 Uiso 1 1 d D
H67 H 0.557(5) 0.337(4) 0.034(4) 0.080 Uiso 1 1 d D
H68 H 0.544(5) 0.255(4) 0.007(4) 0.080 Uiso 1 1 d D

loop_
_atom_site_aniso_label
_atom_site_aniso_U_11
_atom_site_aniso_U_22
_atom_site_aniso_U_33
_atom_site_aniso_U_23
_atom_site_aniso_U_13
_atom_site_aniso_U_12
Ho1 0.0669(3) 0.1020(3) 0.0501(2) -0.01810(18) -0.02806(17) -0.00252(19)
N1 0.068(4) 0.083(5) 0.069(5) 0.001(4) -0.030(4) -0.018(4)
N2 0.113(6) 0.110(6) 0.087(6) 0.004(5) -0.060(5) -0.009(5)
N3 0.089(5) 0.079(5) 0.062(4) -0.028(4) -0.040(4) 0.010(4)
N4 0.119(6) 0.107(6) 0.074(5) -0.026(5) -0.058(5) 0.011(5)
N5 0.069(4) 0.101(6) 0.061(4) -0.010(4) -0.027(4) -0.023(4)
N6 0.156(9) 0.160(10) 0.110(8) -0.020(7) -0.084(7) 0.012(7)
N7 0.122(9) 0.101(7) 0.111(8) -0.008(6) -0.034(8) -0.050(7)
O1 0.080(4) 0.100(4) 0.067(4) -0.001(3) -0.039(3) -0.012(3)
O2 0.058(3) 0.096(4) 0.070(3) -0.003(3) -0.026(3) -0.009(3)
O3 0.088(4) 0.086(4) 0.057(3) -0.025(3) -0.036(3) 0.015(3)
O4 0.084(4) 0.111(4) 0.053(3) -0.009(3) -0.037(3) -0.024(3)
O5 0.063(3) 0.132(5) 0.062(3) -0.003(3) -0.030(3) -0.018(3)
O6 0.083(5) 0.297(11) 0.067(5) -0.016(5) -0.033(4) 0.052(6)
O7 0.086(4) 0.112(4) 0.064(4) -0.002(3) -0.026(3) -0.025(3)
O8 0.089(4) 0.163(6) 0.064(4) -0.034(4) -0.004(3) -0.028(4)
O9 0.156(7) 0.115(5) 0.098(5) -0.029(5) -0.023(5) 0.003(5)
O10 0.118(7) 0.186(8) 0.117(7) -0.023(6) -0.030(6) -0.046(6)
O11 0.098(6) 0.210(10) 0.207(11) -0.060(8) -0.041(7) -0.016(6)
O12 0.199(9) 0.141(7) 0.118(7) 0.009(5) -0.045(7) -0.013(6)
O13 0.45(4) 0.56(5) 0.28(2) -0.09(3) 0.02(2) -0.24(3)
O14 0.24(2) 0.169(16) 0.107(12) -0.022(12) -0.038(16) -0.120(14)
O15 0.25(2) 0.18(2) 0.134(16) -0.050(14) 0.048(15) -0.11(2)
O18 0.26(2) 0.25(2) 0.32(4) -0.23(3) 0.00(2) -0.116(19)
C1 0.073(6) 0.074(6) 0.065(5) -0.005(4) -0.034(5) 0.001(5)
C2 0.075(6) 0.124(7) 0.070(6) 0.012(5) -0.035(5) -0.038(5)
C3 0.090(7) 0.109(8) 0.076(6) -0.012(6) -0.022(6) -0.001(6)
C4 0.090(7) 0.112(8) 0.116(10) 0.029(8) -0.042(7) 0.003(6)
C5 0.112(8) 0.113(9) 0.084(8) 0.043(7) -0.055(7) -0.062(7)
C6 0.136(9) 0.105(8) 0.078(7) 0.014(6) -0.055(7) -0.048(7)
C7 0.090(6) 0.081(6) 0.089(7) 0.000(5) -0.027(6) -0.025(5)
C8 0.194(16) 0.168(15) 0.234(19) 0.088(13) -0.140(15) -0.110(13)
C9 0.119(11) 0.169(14) 0.184(15) 0.056(11) -0.051(10) -0.093(10)
C10 0.136(10) 0.147(11) 0.079(8) 0.035(7) -0.068(8) -0.074(9)
C11 0.096(8) 0.230(15) 0.060(6) 0.019(8) -0.037(6) -0.052(9)
C12 0.078(6) 0.161(10) 0.088(8) 0.004(7) -0.036(6) -0.025(6)
C13 0.083(6) 0.103(7) 0.084(7) -0.004(6) -0.041(6) -0.022(6)
C14 0.120(8) 0.116(8) 0.105(8) 0.004(6) -0.059(7) -0.042(7)
C15 0.121(9) 0.103(8) 0.156(12) 0.049(8) -0.088(9) -0.057(7)
C16 0.121(9) 0.164(11) 0.107(9) 0.013(8) -0.064(8) -0.014(8)
C17 0.140(10) 0.185(12) 0.091(8) -0.035(8) -0.049(8) 0.021(9)
C18 0.072(5) 0.072(5) 0.049(4) -0.004(4) -0.029(4) -0.009(4)
C19 0.076(5) 0.086(6) 0.066(5) -0.026(4) -0.037(4) 0.016(4)
C20 0.087(6) 0.085(6) 0.074(6) -0.023(5) -0.035(5) -0.014(5)
C21 0.111(7) 0.089(6) 0.058(5) -0.012(4) -0.039(5) -0.022(5)
C22 0.075(5) 0.087(6) 0.055(5) -0.028(5) -0.031(4) 0.001(5)
C23 0.094(6) 0.092(7) 0.076(6) -0.027(5) -0.043(5) -0.011(5)
C24 0.106(7) 0.095(7) 0.065(6) -0.017(5) -0.034(5) -0.018(6)
C25 0.091(6) 0.100(7) 0.084(6) -0.045(6) -0.034(5) 0.003(5)
C26 0.091(6) 0.081(6) 0.078(6) -0.019(5) -0.036(5) 0.000(5)
C27 0.084(6) 0.085(6) 0.061(5) -0.025(5) -0.031(5) 0.000(5)
C28 0.080(6) 0.091(7) 0.071(6) -0.015(5) -0.026(5) -0.012(5)
C29 0.097(6) 0.078(6) 0.074(6) -0.014(5) -0.038(5) -0.011(5)
C30 0.101(7) 0.095(7) 0.062(6) -0.040(6) -0.034(5) 0.023(6)
C31 0.081(6) 0.100(7) 0.075(6) -0.032(6) -0.030(5) -0.012(5)
C32 0.099(6) 0.080(6) 0.059(5) -0.015(4) -0.036(5) -0.005(5)
C33 0.141(10) 0.138(10) 0.083(7) -0.017(7) -0.056(7) 0.017(8)
C34 0.159(10) 0.147(10) 0.118(9) -0.072(8) -0.094(9) 0.051(8)
C35 0.062(5) 0.109(7) 0.059(5) 0.003(5) -0.028(5) -0.010(5)
C36 0.091(6) 0.100(7) 0.076(6) -0.014(5) -0.041(5) -0.002(5)
C37 0.080(6) 0.136(9) 0.085(7) -0.036(7) -0.027(6) -0.013(7)
C38 0.096(7) 0.121(8) 0.081(7) 0.005(6) -0.032(6) -0.022(6)
C39 0.081(7) 0.141(10) 0.064(6) -0.017(7) -0.027(6) 0.010(7)
C40 0.092(7) 0.144(10) 0.093(8) -0.020(7) -0.048(6) -0.025(7)
C41 0.103(7) 0.155(9) 0.065(6) -0.013(6) -0.040(6) -0.042(7)
C42 0.100(8) 0.183(12) 0.102(9) -0.052(9) -0.003(7) -0.014(8)
C43 0.104(8) 0.187(13) 0.119(10) -0.090(10) -0.023(8) 0.010(8)
C44 0.088(7) 0.114(8) 0.052(5) -0.020(6) -0.035(5) 0.017(6)
C45 0.087(7) 0.154(11) 0.092(8) -0.047(8) -0.050(6) 0.019(7)
C46 0.127(9) 0.112(8) 0.081(7) -0.021(6) -0.021(7) -0.014(7)
C47 0.083(7) 0.134(10) 0.067(6) -0.030(7) -0.030(5) 0.006(7)
C48 0.083(7) 0.144(10) 0.088(8) -0.042(7) -0.028(6) -0.003(7)
C49 0.121(8) 0.113(8) 0.062(6) -0.021(5) -0.036(6) 0.004(6)
C50 0.249(19) 0.162(14) 0.127(12) -0.014(11) -0.078(13) 0.031(13)
C51 0.188(15) 0.38(3) 0.134(12) -0.062(15) -0.117(12) 0.012(16)

loop_
_atom_type_symbol
_atom_type_description
_atom_type_scat_dispersion_real
_atom_type_scat_dispersion_imag
_atom_type_scat_source
C C 0.0033 0.0016 'International Tables Vol C Tables 4.2.6.8 and 6.1.1.4'
H H 0.0000 0.0000 'International Tables Vol C Tables 4.2.6.8 and 6.1.1.4'
N N 0.0061 0.0033 'International Tables Vol C Tables 4.2.6.8 and 6.1.1.4'
O O 0.0106 0.0060 'International Tables Vol C Tables 4.2.6.8 and 6.1.1.4'
Ho Ho -0.2175 4.6783 'International Tables Vol C Tables 4.2.6.8 and 6.1.1.4'

loop_
_geom_angle_atom_site_label_1
_geom_angle_atom_site_label_2
_geom_angle_atom_site_label_3
_geom_angle
_geom_angle_site_symmetry_1
_geom_angle_site_symmetry_3
O5 Ho1 O4 155.06(19) . 2_757
O5 Ho1 O9 91.5(3) . .
O4 Ho1 O9 91.1(3) 2_757 .
O5 Ho1 O3 83.9(2) . .
O4 Ho1 O3 108.97(19) 2_757 .
O9 Ho1 O3 140.9(3) . .
O5 Ho1 O1 129.52(19) . .
O4 Ho1 O1 75.16(19) 2_757 .
O9 Ho1 O1 77.2(3) . .
O3 Ho1 O1 76.2(2) . .
O5 Ho1 O7 86.3(2) . .
O4 Ho1 O7 77.72(19) 2_757 .
O9 Ho1 O7 145.7(3) . .
O3 Ho1 O7 72.9(2) . .
O1 Ho1 O7 128.88(19) . .
O5 Ho1 O8 79.9(2) . .
O4 Ho1 O8 77.1(2) 2_757 .
O9 Ho1 O8 73.9(3) . .
O3 Ho1 O8 142.1(2) . .
O1 Ho1 O8 139.1(2) . .
O7 Ho1 O8 72.0(2) . .
O5 Ho1 O2 77.94(19) . .
O4 Ho1 O2 126.33(19) 2_757 .
O9 Ho1 O2 72.6(2) . .
O3 Ho1 O2 68.40(18) . .
O1 Ho1 O2 51.64(16) . .
O7 Ho1 O2 139.42(18) . .
O8 Ho1 O2 138.9(2) . .
C3 N1 C7 117.6(8) . .
C3 N1 C2 121.8(8) . .
C7 N1 C2 120.5(8) . .
C13 N2 C17 123.8(9) . .
C13 N2 C16 120.2(9) . .
C17 N2 C16 115.8(9) . .
C20 N3 C24 118.2(7) . .
C20 N3 C19 121.0(8) . .
C24 N3 C19 120.7(8) . .
C30 N4 C33 123.7(10) . .
C30 N4 C34 121.2(10) . .
C33 N4 C34 115.1(8) . .
C41 N5 C37 116.4(8) . .
C41 N5 C36 124.5(9) . .
C37 N5 C36 118.9(7) . .
C47 N6 C51 122.3(13) . .
C47 N6 C50 119.9(12) . .
C51 N6 C50 112.9(12) . .
O10 N7 O11 120.5(12) . .
O10 N7 O12 116.4(12) . .
O11 N7 O12 122.9(13) . .
C1 O1 Ho1 98.7(5) . .
C1 O2 Ho1 86.3(5) . .
C18 O3 Ho1 122.3(4) . .
C18 O4 Ho1 177.4(5) . 2_757
C35 O5 Ho1 143.3(5) . .
O2 C1 O1 123.3(8) . .
O2 C1 C2 121.8(7) . .
O1 C1 C2 114.8(7) . .
N1 C2 C1 112.9(6) . .
N1 C3 C4 123.9(10) . .
C3 C4 C5 118.0(10) . .
C6 C5 C4 117.7(9) . .
C6 C5 C8 111.1(14) . .
C4 C5 C8 131.2(13) . .
C5 C6 C7 120.8(11) . .
N1 C7 C6 121.9(9) . .
C9 C8 C5 126(2) . .
C8 C9 C10 131(2) . .
C11 C10 C15 116.2(10) . .
C11 C10 C9 118.9(15) . .
C15 C10 C9 124.8(14) . .
C10 C11 C12 124.0(13) . .
C11 C12 C13 122.8(11) . .
N2 C13 C12 123.8(10) . .
N2 C13 C14 119.9(10) . .
C12 C13 C14 116.3(9) . .
C13 C14 C15 118.3(11) . .
C10 C15 C14 122.4(11) . .
O4 C18 O3 126.3(7) . .
O4 C18 C19 115.1(7) . .
O3 C18 C19 118.5(6) . .
N3 C19 C18 112.6(6) . .
N3 C20 C21 121.7(8) . .
C20 C21 C22 120.8(8) . .
C23 C22 C21 117.1(7) . .
C23 C22 C25 117.5(8) . .
C21 C22 C25 125.4(9) . .
C24 C23 C22 119.9(9) . .
N3 C24 C23 122.3(9) . .
C26 C25 C22 123.5(9) . .
C25 C26 C27 127.0(9) . .
C28 C27 C32 115.6(7) . .
C28 C27 C26 119.1(8) . .
C32 C27 C26 125.3(8) . .
C29 C28 C27 123.3(9) . .
C28 C29 C30 121.8(9) . .
N4 C30 C31 123.3(10) . .
N4 C30 C29 121.6(10) . .
C31 C30 C29 115.2(8) . .
C32 C31 C30 121.5(8) . .
C31 C32 C27 122.7(9) . .
O6 C35 O5 125.8(9) . .
O6 C35 C36 117.1(7) . .
O5 C35 C36 117.1(7) . .
N5 C36 C35 113.5(7) . .
N5 C37 C38 123.4(9) . .
C37 C38 C39 119.1(11) . .
C40 C39 C38 117.5(10) . .
C40 C39 C42 130.4(11) . .
C38 C39 C42 112.0(13) . .
C39 C40 C41 119.9(9) . .
N5 C41 C40 123.7(11) . .
C43 C42 C39 119.8(14) . .
C42 C43 C44 127.7(15) . .
C49 C44 C45 118.0(9) . .
C49 C44 C43 117.1(12) . .
C45 C44 C43 124.9(11) . .
C44 C45 C46 120.9(10) . .
C47 C46 C45 119.8(11) . .
N6 C47 C48 120.5(11) . .
N6 C47 C46 122.9(13) . .
C48 C47 C46 116.6(10) . .
C49 C48 C47 120.2(10) . .
C44 C49 C48 124.5(11) . .

loop_
_geom_bond_atom_site_label_1
_geom_bond_atom_site_label_2
_geom_bond_distance
_geom_bond_site_symmetry_2
Ho1 O5 2.215(5) .
Ho1 O4 2.249(5) 2_757
Ho1 O9 2.352(7) .
Ho1 O3 2.360(5) .
Ho1 O1 2.367(6) .
Ho1 O7 2.384(6) .
Ho1 O8 2.405(6) .
Ho1 O2 2.654(5) .
N1 C3 1.306(10) .
N1 C7 1.342(11) .
N1 C2 1.449(9) .
N2 C13 1.339(11) .
N2 C17 1.399(13) .
N2 C16 1.423(12) .
N3 C20 1.331(11) .
N3 C24 1.345(11) .
N3 C19 1.468(9) .
N4 C30 1.341(10) .
N4 C33 1.382(13) .
N4 C34 1.440(14) .
N5 C41 1.293(10) .
N5 C37 1.318(12) .
N5 C36 1.451(10) .
N6 C47 1.332(12) .
N6 C51 1.438(18) .
N6 C50 1.459(19) .
N7 O10 1.212(11) .
N7 O11 1.234(11) .
N7 O12 1.240(11) .
O1 C1 1.272(8) .
O2 C1 1.230(9) .
O3 C18 1.245(8) .
O4 C18 1.234(8) .
O4 Ho1 2.249(5) 2_757
O5 C35 1.228(8) .
O6 C35 1.215(9) .
C1 C2 1.485(12) .
C3 C4 1.357(13) .
C4 C5 1.398(15) .
C5 C6 1.342(15) .
C5 C8 1.523(19) .
C6 C7 1.348(12) .
C8 C9 1.148(13) .
C9 C10 1.500(19) .
C10 C11 1.314(16) .
C10 C15 1.405(17) .
C11 C12 1.368(13) .
C12 C13 1.377(14) .
C13 C14 1.416(13) .
C14 C15 1.423(14) .
C18 C19 1.514(10) .
C20 C21 1.356(10) .
C21 C22 1.379(11) .
C22 C23 1.374(12) .
C22 C25 1.472(11) .
C23 C24 1.358(11) .
C25 C26 1.325(10) .
C26 C27 1.448(11) .
C27 C28 1.380(12) .
C27 C32 1.384(11) .
C28 C29 1.335(10) .
C29 C30 1.408(12) .
C30 C31 1.404(13) .
C31 C32 1.353(10) .
C35 C36 1.483(12) .
C37 C38 1.359(13) .
C38 C39 1.365(14) .
C39 C40 1.328(14) .
C39 C42 1.546(16) .
C40 C41 1.367(13) .
C42 C43 1.268(12) .
C43 C44 1.451(15) .
C44 C49 1.301(13) .
C44 C45 1.370(15) .
C45 C46 1.422(13) .
C46 C47 1.399(14) .
C47 C48 1.388(14) .
C48 C49 1.384(13) .
